data_7243956
loop_
_publ_author_name
'Slyusarchuk, Valentyna D.'
'Hawes, Chris S.'

_publ_section_title
;
 Fecht's acid revisited: a spirocyclic dicarboxylate for non-aromatic MOFs
;
_journal_issue 3
_journal_name_full CrystEngComm
_journal_page_first 484
_journal_page_last 490
_journal_paper_doi 10.1039/D1CE01542G
_journal_volume 24
_journal_year 2022
_chemical_formula_moiety 'C88 H104 N2 O38 Yb6, 1[C3H7NO], 1.5[H2O]'
_chemical_formula_sum 'C89.5 H112.5 N2.5 O41 Yb6'
_chemical_formula_weight 2917.55
_space_group_crystal_system monoclinic
_space_group_IT_number 14
_space_group_name_Hall '-P 2yn'
_space_group_name_H-M_alt 'P 1 21/n 1'
_atom_sites_solution_hydrogens geom
_atom_sites_solution_primary dual
_audit_creation_date 2021-11-17
_audit_creation_method
;
Olex2 1.3
(compiled 2020.11.12 svn.r5f609507 for OlexSys, GUI svn.r6408)
;
_audit_update_record
;
2021-11-18 deposited with the CCDC.	2021-11-22 downloaded from the CCDC.
;
_cell_angle_alpha 90
_cell_angle_beta 90.801(2)
_cell_angle_gamma 90
_cell_formula_units_Z 2
_cell_length_a 12.4079(8)
_cell_length_b 20.8937(14)
_cell_length_c 19.4442(12)
_cell_measurement_reflns_used 9920
_cell_measurement_temperature 150.0
_cell_measurement_theta_max 26.42
_cell_measurement_theta_min 2.75
_cell_volume 5040.4(6)
_computing_cell_refinement 'SAINT V8.40A (Bruker, 2019)'
_computing_data_collection 'APEX3 (Bruker, 2019)'
_computing_data_reduction 'SAINT V8.40A (Bruker, 2019)'
_computing_molecular_graphics 'Olex2 1.3 (Dolomanov et al., 2009)'
_computing_publication_material 'Olex2 1.3 (Dolomanov et al., 2009)'
_computing_structure_refinement 'XL  (Sheldrick, 2008)'
_computing_structure_solution 'SHELXT 2014/5 (Sheldrick, 2014)'
_diffrn_ambient_temperature 150.0
_diffrn_measured_fraction_theta_full 0.998
_diffrn_measured_fraction_theta_max 0.993
_diffrn_measurement_device_type 'Bruker APEX-II CCD'
_diffrn_measurement_method '\f and \w scans'
_diffrn_radiation_type MoK\a
_diffrn_radiation_wavelength 0.71073
_diffrn_reflns_av_R_equivalents 0.0868
_diffrn_reflns_av_unetI/netI 0.0597
_diffrn_reflns_Laue_measured_fraction_full 0.998
_diffrn_reflns_Laue_measured_fraction_max 0.993
_diffrn_reflns_limit_h_max 15
_diffrn_reflns_limit_h_min -13
_diffrn_reflns_limit_k_max 26
_diffrn_reflns_limit_k_min -26
_diffrn_reflns_limit_l_max 22
_diffrn_reflns_limit_l_min -24
_diffrn_reflns_number 50050
_diffrn_reflns_point_group_measured_fraction_full 0.998
_diffrn_reflns_point_group_measured_fraction_max 0.993
_diffrn_reflns_theta_full 25.242
_diffrn_reflns_theta_max 26.537
_diffrn_reflns_theta_min 2.095
_diffrn_source_current 20.0
_diffrn_source_power 1.0
_diffrn_source_voltage 50.0
_diffrn_standards_number 0
_exptl_absorpt_coefficient_mu 5.598
_exptl_absorpt_correction_T_max 0.7454
_exptl_absorpt_correction_T_min 0.5138
_exptl_absorpt_correction_type multi-scan
_exptl_absorpt_process_details
;
SADABS-2016/2 (Bruker,2016/2) was used for absorption correction.
wR2(int) was 0.1110 before and 0.0637 after correction.
The Ratio of minimum to maximum transmission is 0.6893.
The \l/2 correction factor is Not present.
;
_exptl_crystal_colour colourless
_exptl_crystal_colour_primary colourless
_exptl_crystal_density_diffrn 1.922
_exptl_crystal_description plate
_exptl_crystal_F_000 2830
_exptl_crystal_size_max 0.15
_exptl_crystal_size_mid 0.14
_exptl_crystal_size_min 0.05
_refine_diff_density_max 3.502
_refine_diff_density_min -1.853
_refine_diff_density_rms 0.234
_refine_ls_extinction_method none
_refine_ls_goodness_of_fit_ref 1.022
_refine_ls_hydrogen_treatment constr
_refine_ls_matrix_type full
_refine_ls_number_parameters 703
_refine_ls_number_reflns 10423
_refine_ls_number_restraints 640
_refine_ls_restrained_S_all 1.013
_refine_ls_R_factor_all 0.0952
_refine_ls_R_factor_gt 0.0599
_refine_ls_shift/su_max 0.002
_refine_ls_shift/su_mean 0.000
_refine_ls_structure_factor_coef Fsqd
_refine_ls_weighting_details 'w=1/[\s^2^(Fo^2^)+(0.0703P)^2^+88.5240P] where P=(Fo^2^+2Fc^2^)/3'
_refine_ls_weighting_scheme calc
_refine_ls_wR_factor_gt 0.1442
_refine_ls_wR_factor_ref 0.1657
_reflns_Friedel_coverage 0.000
_reflns_number_gt 7129
_reflns_number_total 10423
_reflns_threshold_expression 'I > 2\s(I)'
_cod_data_source_file d1ce01542g2.cif
_cod_data_source_block 1
_cod_depositor_comments 'Adding full bibliography for 7243956--7243957.cif.'
_cod_original_formula_sum 'C89.50 H112.50 N2.50 O41 Yb6'
_cod_database_code 7243956
_shelx_shelxl_version_number 2018/3
_shelx_space_group_comment
;
The symmetry employed for this shelxl refinement is uniquely defined
by the following loop, which should always be used as a source of
symmetry information in preference to the above space-group names.
They are only intended as comments.
;
_shelx_estimated_absorpt_t_max 0.767
_shelx_estimated_absorpt_t_min 0.487
_olex2_refinement_description
;
1. Fixed Uiso
 At 1.2 times of:
  All C(H) groups, All C(H,H) groups
 At 1.5 times of:
  All C(H,H,H) groups
2. Restrained distances
 C43-C40
 2.15 with sigma of 0.02
 C23-C22 = C21-C22 = C27-C22 = C27-C25 = C24-C25 = C24-C22
 1.53 with sigma of 0.02
 C25-C22
 2.15 with sigma of 0.02
 C42-C43 = C44-C43 = C44-C40 = C42-C40 = C39-C40 = C41-C40 = C38-C41 = C39-C38
 1.53 with sigma of 0.02
 C22-C20
 2.13 with sigma of 0.02
 C3-C2 = C5-C4 = C3-C4 = C5-C2 = C8-C4 = C7-C6 = C7-C8 = C6-C4
 1.53 with sigma of 0.02
 C4-C2
 2.15 with sigma of 0.02
 C29-C31
 2.15 with sigma of 0.02
 C30-C29 = C30-C31 = C32-C29 = C32-C31 = C35-C31 = C33-C34 = C33-C31 = C35-C34
 1.53 with sigma of 0.02
 C31-C34
 2.13 with sigma of 0.02
 C33-C35
 2.13 with sigma of 0.02
 C41-C39
 2.13 with sigma of 0.02
 C4-C7
 2.13 with sigma of 0.02
 O1-C1
 1.2 with sigma of 0.02
 C2-C1 \\sim C9-C7
 with sigma of 0.02
 C29-C28 \\sim C36-C34
 with sigma of 0.02
3. Restrained planarity
 O13, O14, C37, C38
 with sigma of 0.1
4. Uiso/Uaniso restraints and constraints
Uanis(O10) \\sim Ueq, Uanis(O7) \\sim Ueq, Uanis(O9) \\sim Ueq, Uanis(C19)
\\sim Ueq, Uanis(C26) \\sim Ueq, Uanis(C25) \\sim Ueq, Uanis(C22) \\sim Ueq,
Uanis(C23) \\sim Ueq, Uanis(C24) \\sim Ueq, Uanis(C21) \\sim Ueq, Uanis(C20)
\\sim Ueq: with sigma of 0.02 and sigma for terminal atoms of 0.02
Uanis(C12) \\sim Ueq, Uanis(C11) \\sim Ueq, Uanis(C14) \\sim Ueq: with sigma of
0.01 and sigma for terminal atoms of 0.01
Uanis(C53) \\sim Ueq, Uanis(C52) \\sim Ueq, Uanis(C50) \\sim Ueq: with sigma of
0.01 and sigma for terminal atoms of 0.01
Uanis(C34) \\sim Ueq: with sigma of 0.02 and sigma for terminal atoms of 0.02
Uanis(C27) \\sim Ueq: with sigma of 0.02 and sigma for terminal atoms of 0.02
Uanis(C37) = Uanis(C45)
Uanis(C1) = Uanis(C9)
Uanis(C28) = Uanis(C36)
5. Rigid body (RIGU) restrains
 O15, O16, O17, O18, C46, C47, C48, C49, C50, C51, C52, C53, C54
 with sigma for 1-2 distances of 0.002 and sigma for 1-3 distances of 0.002
 O11, O12, C28, C29, C30, C31, C32, C33, C34, C35, C36
 with sigma for 1-2 distances of 0.002 and sigma for 1-3 distances of 0.002
 O3, O4, O5, O6, C10, C11, C12, C13, C14, C15, C16, C17, C18
 with sigma for 1-2 distances of 0.002 and sigma for 1-3 distances of 0.002
 O1, O2, C1, C2, C3, C4, C5, C6, C7, C8, C9
 with sigma for 1-2 distances of 0.002 and sigma for 1-3 distances of 0.002
 O13, O14, C37, C38, C39, C40, C41, C42, C43, C44, C45
 with sigma for 1-2 distances of 0.002 and sigma for 1-3 distances of 0.002
 C24, C25, C27, C22, C23, C20, C21
 with sigma for 1-2 distances of 0.002 and sigma for 1-3 distances of 0.002
6. Others
 Fixed Sof: C1(0.5) C2(0.5) H2(0.5) C3(0.5) H3A(0.5) H3B(0.5) C4(0.5) C5(0.5)
 H5A(0.5) H5B(0.5) C6(0.5) H6A(0.5) H6B(0.5) C7(0.5) H7(0.5) C8(0.5) H8A(0.5)
 H8B(0.5) C28(0.5) C29(0.5) H29(0.5) C30(0.5) H30A(0.5) H30B(0.5) C31(0.5)
 C32(0.5) H32A(0.5) H32B(0.5) C33(0.5) H33A(0.5) H33B(0.5) C34(0.5) H34(0.5)
 C35(0.5) H35A(0.5) H35B(0.5) C36(0.5) C37(0.5) C38(0.5) H38(0.5) C39(0.5)
 H39A(0.5) H39B(0.5) C40(0.5) C41(0.5) H41A(0.5) H41B(0.5) C42(0.5) H42A(0.5)
 H42B(0.5) C43(0.5) H43(0.5) C44(0.5) H44A(0.5) H44B(0.5) C45(0.5)
7.a Ternary CH refined with riding coordinates:
 C11(H11), C16(H16), C20(H20), C25(H25), C47(H47), C52(H52), C2(H2), C7(H7),
 C29(H29), C34(H34), C38(H38), C43(H43)
7.b Secondary CH2 refined with riding coordinates:
 C12(H12A,H12B), C14(H14A,H14B), C15(H15A,H15B), C17(H17A,H17B), C21(H21A,
 H21B), C23(H23A,H23B), C24(H24A,H24B), C27(H27A,H27B), C48(H48A,H48B),
 C50(H50A,H50B), C51(H51A,H51B), C53(H53A,H53B), C3(H3A,H3B), C5(H5A,H5B),
 C6(H6A,H6B), C8(H8A,H8B), C30(H30A,H30B), C32(H32A,H32B), C33(H33A,H33B),
 C35(H35A,H35B), C39(H39A,H39B), C41(H41A,H41B), C42(H42A,H42B), C44(H44A,H44B)
7.c Me refined with riding coordinates:
 C56(H56A,H56B,H56C), C57(H57A,H57B,H57C)
7.d Aromatic/amide H refined with riding coordinates:
 C55(H55)
;
_smtbx_masks_special_details
;
A solvent mask was calculated and 104 electrons were found 
in a volume of 540\%A^3^ in 2 voids per unit cell. 
This is consistent with the presence of 1[C3H7NO], 1.5[H2O] per Formula Unit 
which account for 110 electrons per unit cell.
;
_smtbx_masks_void_probe_radius 1.2
_smtbx_masks_void_truncation_radius 1.2
_olex2_submission_special_instructions 'No special instructions were received'

loop_
_space_group_symop_operation_xyz
'x, y, z'
'-x+1/2, y+1/2, -z+1/2'
'-x, -y, -z'
'x-1/2, -y-1/2, z-1/2'

loop_
_atom_site_label
_atom_site_type_symbol
_atom_site_fract_x
_atom_site_fract_y
_atom_site_fract_z
_atom_site_U_iso_or_equiv
_atom_site_adp_type
_atom_site_occupancy
_atom_site_site_symmetry_order
_atom_site_calc_flag
_atom_site_refinement_flags_posn
_atom_site_refinement_flags_adp
_atom_site_refinement_flags_occupancy
_atom_site_disorder_assembly
_atom_site_disorder_group
Yb1 Yb 1.00304(4) 0.71216(2) 0.77777(3) 0.03017(14) Uani 1 1 d . . . . .
Yb2 Yb 0.85747(4) 0.74008(3) 0.60635(3) 0.03189(14) Uani 1 1 d . . . . .
Yb3 Yb 0.76292(4) 0.75933(3) 0.41557(3) 0.03186(14) Uani 1 1 d . . . . .
O1 O 0.9870(8) 0.6759(5) 0.8838(5) 0.051(2) Uani 1 1 d D . . . .
O2 O 1.1454(8) 0.6628(5) 0.9383(5) 0.055(3) Uani 1 1 d . . . . .
O3 O 0.8824(7) 0.6364(4) 0.7584(5) 0.047(2) Uani 1 1 d . . . . .
O4 O 0.8044(9) 0.6470(5) 0.6538(5) 0.057(3) Uani 1 1 d . . . . .
O5 O 0.6089(9) 0.2902(5) 0.6734(5) 0.061(3) Uani 1 1 d . . . . .
O6 O 0.6416(6) 0.2682(4) 0.7810(4) 0.0328(17) Uani 1 1 d . . . . .
O7 O 0.6828(9) 0.7543(6) 0.6018(7) 0.080(4) Uani 1 1 d . U . . .
O8 O 0.6503(13) 0.7225(7) 0.4966(8) 0.104(5) Uani 1 1 d . . . . .
O9 O 0.0403(8) 0.7538(7) 0.5700(6) 0.078(4) Uani 1 1 d . U . . .
O10 O 0.0155(7) 0.6984(5) 0.6605(4) 0.046(2) Uani 1 1 d . U . . .
O11 O 0.8708(12) 0.8500(6) 0.5999(5) 0.083(4) Uani 1 1 d . . . . .
O12 O 0.8520(7) 0.8115(5) 0.4983(5) 0.052(2) Uani 1 1 d . . . . .
O13 O 0.8724(10) 0.6791(6) 0.5154(6) 0.079(4) Uani 1 1 d . . . . .
O14 O 0.7981(10) 0.6503(5) 0.4215(5) 0.066(3) Uani 1 1 d . . . . .
O15 O 0.6542(7) 0.7203(4) 0.3322(4) 0.0349(18) Uani 1 1 d . . . . .
O16 O 0.5805(9) 0.6962(5) 0.2342(5) 0.057(3) Uani 1 1 d . . . . .
O17 O 0.8585(8) 0.3515(4) 0.2252(5) 0.050(2) Uani 1 1 d . . . . .
O18 O 0.7058(8) 0.3357(5) 0.1648(5) 0.054(2) Uani 1 1 d . . . . .
O19 O 0.9358(8) 0.7458(6) 0.3768(5) 0.059(3) Uani 1 1 d . . . . .
N1 N 1.0984(10) 0.7894(8) 0.3589(7) 0.070(4) Uani 1 1 d . . . . .
C10 C 0.8245(15) 0.6179(8) 0.7078(10) 0.069(5) Uani 1 1 d . . . . .
C11 C 0.7648(15) 0.5566(8) 0.7244(10) 0.073(4) Uani 1 1 d . U . . .
H11 H 0.711761 0.565879 0.761318 0.088 Uiso 1 1 calc R U . . .
C12 C 0.7120(18) 0.5174(9) 0.6721(11) 0.085(4) Uani 1 1 d . U . . .
H12A H 0.745805 0.519631 0.626286 0.102 Uiso 1 1 calc R U . . .
H12B H 0.633011 0.523498 0.668643 0.102 Uiso 1 1 calc R U . . .
C13 C 0.7478(16) 0.4585(8) 0.7163(11) 0.076(4) Uani 1 1 d . . . . .
C14 C 0.8314(17) 0.4989(8) 0.7459(11) 0.079(4) Uani 1 1 d . U . . .
H14A H 0.901449 0.495646 0.722407 0.095 Uiso 1 1 calc R U . . .
H14B H 0.840449 0.494183 0.796276 0.095 Uiso 1 1 calc R U . . .
C15 C 0.6655(18) 0.4240(8) 0.7535(12) 0.090(6) Uani 1 1 d . . . . .
H15A H 0.593140 0.425563 0.731514 0.108 Uiso 1 1 calc R U . . .
H15B H 0.662331 0.434843 0.802998 0.108 Uiso 1 1 calc R U . . .
C16 C 0.7320(15) 0.3604(8) 0.7373(10) 0.068(4) Uani 1 1 d . . . . .
H16 H 0.790325 0.353173 0.772468 0.082 Uiso 1 1 calc R U . . .
C17 C 0.7722(19) 0.3957(8) 0.6786(11) 0.088(5) Uani 1 1 d . . . . .
H17A H 0.728940 0.389460 0.636006 0.105 Uiso 1 1 calc R U . . .
H17B H 0.849834 0.388766 0.670130 0.105 Uiso 1 1 calc R U . . .
C18 C 0.6587(13) 0.3034(6) 0.7318(7) 0.047(3) Uani 1 1 d . . . . .
C19 C 0.6240(11) 0.7385(8) 0.5573(9) 0.055(4) Uani 1 1 d . U . . .
C20 C 0.5105(13) 0.7379(15) 0.5665(16) 0.124(8) Uani 1 1 d D U . . .
H20 H 0.508825 0.769753 0.604849 0.149 Uiso 1 1 calc R U . . .
C21 C 0.4148(16) 0.7594(13) 0.5316(14) 0.123(7) Uani 1 1 d D U . . .
H21A H 0.408596 0.744290 0.483458 0.147 Uiso 1 1 calc R U . . .
H21B H 0.403378 0.806171 0.534433 0.147 Uiso 1 1 calc R U . . .
C22 C 0.3473(10) 0.7215(10) 0.5812(10) 0.096(5) Uani 1 1 d D U . . .
C23 C 0.4527(14) 0.6874(13) 0.6013(13) 0.108(6) Uani 1 1 d D U . . .
H23A H 0.466732 0.685697 0.651522 0.129 Uiso 1 1 calc R U . . .
H23B H 0.461025 0.644690 0.580051 0.129 Uiso 1 1 calc R U . . .
C24 C 0.2737(16) 0.7460(12) 0.6356(14) 0.123(7) Uani 1 1 d D U . . .
H24A H 0.302849 0.740969 0.682920 0.147 Uiso 1 1 calc R U . . .
H24B H 0.248830 0.790484 0.627533 0.147 Uiso 1 1 calc R U . . .
C25 C 0.1919(13) 0.6964(11) 0.6160(10) 0.095(6) Uani 1 1 d D U . . .
H25 H 0.197025 0.658945 0.647800 0.114 Uiso 1 1 calc R U . . .
C26 C 0.0798(13) 0.7232(11) 0.6155(10) 0.077(5) Uani 1 1 d . U . . .
C27 C 0.2523(15) 0.6832(13) 0.5511(11) 0.115(6) Uani 1 1 d D U . . .
H27A H 0.219285 0.702722 0.509486 0.138 Uiso 1 1 calc R U . . .
H27B H 0.268451 0.637385 0.543664 0.138 Uiso 1 1 calc R U . . .
C46 C 0.6459(13) 0.6824(7) 0.2834(8) 0.055(4) Uani 1 1 d . . . . .
C47 C 0.7145(14) 0.6233(7) 0.2780(9) 0.064(4) Uani 1 1 d . . . . .
H47 H 0.789262 0.630960 0.296005 0.076 Uiso 1 1 calc R U . . .
C48 C 0.6682(17) 0.5652(8) 0.3071(10) 0.078(5) Uani 1 1 d . . . . .
H48A H 0.588759 0.566590 0.310795 0.093 Uiso 1 1 calc R U . . .
H48B H 0.702048 0.552175 0.351365 0.093 Uiso 1 1 calc R U . . .
C49 C 0.7074(15) 0.5264(8) 0.2454(9) 0.066(4) Uani 1 1 d . . . . .
C50 C 0.7153(17) 0.5892(8) 0.2075(10) 0.076(4) Uani 1 1 d . U . . .
H50A H 0.651799 0.598992 0.177875 0.091 Uiso 1 1 calc R U . . .
H50B H 0.783192 0.594758 0.182012 0.091 Uiso 1 1 calc R U . . .
C51 C 0.8017(15) 0.4824(8) 0.2534(10) 0.072(5) Uani 1 1 d . . . . .
H51A H 0.863130 0.492968 0.223444 0.087 Uiso 1 1 calc R U . . .
H51B H 0.825776 0.475708 0.301625 0.087 Uiso 1 1 calc R U . . .
C52 C 0.7293(16) 0.4311(9) 0.2257(12) 0.085(5) Uani 1 1 d . U . . .
H52 H 0.706207 0.416002 0.272012 0.102 Uiso 1 1 calc R U . . .
C53 C 0.6441(15) 0.4698(8) 0.2161(11) 0.076(4) Uani 1 1 d . U . . .
H53A H 0.580989 0.457789 0.243857 0.091 Uiso 1 1 calc R U . . .
H53B H 0.623137 0.475191 0.167084 0.091 Uiso 1 1 calc R U . . .
C54 C 0.7677(12) 0.3682(7) 0.2037(8) 0.049(3) Uani 1 1 d . . . . .
C55 C 1.0198(12) 0.7667(9) 0.3994(8) 0.062(5) Uani 1 1 d . . . . .
H55 H 1.031036 0.767101 0.447819 0.075 Uiso 1 1 calc R U . . .
C56 C 1.1991(14) 0.8157(12) 0.3900(10) 0.094(7) Uani 1 1 d . . . . .
H56A H 1.247041 0.830046 0.353423 0.140 Uiso 1 1 calc R U . . .
H56B H 1.181509 0.852084 0.419658 0.140 Uiso 1 1 calc R U . . .
H56C H 1.235137 0.782471 0.417371 0.140 Uiso 1 1 calc R U . . .
C57 C 1.0871(18) 0.7912(14) 0.2837(10) 0.117(10) Uani 1 1 d . . . . .
H57A H 1.152619 0.809312 0.263901 0.175 Uiso 1 1 calc R U . . .
H57B H 1.076197 0.747670 0.266201 0.175 Uiso 1 1 calc R U . . .
H57C H 1.025048 0.817828 0.270782 0.175 Uiso 1 1 calc R U . . .
C1 C 1.034(3) 0.641(2) 0.920(3) 0.061(4) Uani 0.5 1 d D . P A -1
C2 C 0.993(3) 0.5899(11) 0.9613(17) 0.063(6) Uani 0.5 1 d D . P A -1
H2 H 0.912686 0.591932 0.962764 0.075 Uiso 0.5 1 calc R U P A -1
C3 C 1.029(3) 0.5249(14) 0.9351(14) 0.072(7) Uani 0.5 1 d D . P A -1
H3A H 0.977455 0.504804 0.902414 0.086 Uiso 0.5 1 calc R U P A -1
H3B H 1.103028 0.524755 0.916491 0.086 Uiso 0.5 1 calc R U P A -1
C4 C 1.0222(17) 0.4993(9) 1.0079(15) 0.057(6) Uani 0.5 1 d D . P A -1
C5 C 1.039(3) 0.5682(12) 1.0310(15) 0.071(7) Uani 0.5 1 d D . P A -1
H5A H 1.115337 0.579961 1.038811 0.085 Uiso 0.5 1 calc R U P A -1
H5B H 0.994204 0.580789 1.070575 0.085 Uiso 0.5 1 calc R U P A -1
C6 C 1.0839(18) 0.4427(12) 1.0376(19) 0.062(8) Uani 0.5 1 d D . P A -1
H6A H 1.141876 0.426642 1.007678 0.074 Uiso 0.5 1 calc R U P A -1
H6B H 1.110727 0.449413 1.085260 0.074 Uiso 0.5 1 calc R U P A -1
C7 C 0.981(2) 0.4043(12) 1.033(2) 0.072(10) Uani 0.5 1 d D . P A -1
H7 H 0.978824 0.389202 0.984024 0.086 Uiso 0.5 1 calc R U P A -1
C8 C 0.917(2) 0.4673(15) 1.030(3) 0.084(11) Uani 0.5 1 d D . P A -1
H8A H 0.859291 0.468231 0.994741 0.101 Uiso 0.5 1 calc R U P A -1
H8B H 0.891045 0.481852 1.075298 0.101 Uiso 0.5 1 calc R U P A -1
C9 C 0.9413(17) 0.3501(10) 1.0705(14) 0.061(4) Uani 1 1 d D . . A -1
C28 C 0.862(6) 0.8598(17) 0.542(3) 0.049(6) Uani 0.5 1 d D . P B -1
C29 C 0.8832(18) 0.9209(13) 0.5081(16) 0.053(5) Uani 0.5 1 d D . P B -1
H29 H 0.821505 0.933657 0.477393 0.063 Uiso 0.5 1 calc R U P B -1
C30 C 0.918(4) 0.9757(18) 0.5540(18) 0.092(9) Uani 0.5 1 d D . P B -1
H30A H 0.951667 0.961744 0.598053 0.111 Uiso 0.5 1 calc R U P B -1
H30B H 0.861194 1.007788 0.561775 0.111 Uiso 0.5 1 calc R U P B -1
C31 C 1.000(3) 0.9959(12) 0.500(2) 0.062(5) Uani 0.5 1 d D . P B -1
C32 C 0.992(2) 0.9280(14) 0.471(2) 0.074(8) Uani 0.5 1 d D . P B -1
H32A H 1.049100 0.898699 0.488169 0.089 Uiso 0.5 1 calc R U P B -1
H32B H 0.986003 0.926346 0.420142 0.089 Uiso 0.5 1 calc R U P B -1
C33 C 1.109(3) 1.0244(15) 0.519(3) 0.107(12) Uani 0.5 1 d D . P B -1
H33A H 1.127015 1.022028 0.569239 0.129 Uiso 0.5 1 calc R U P B -1
H33B H 1.169700 1.008042 0.491620 0.129 Uiso 0.5 1 calc R U P B -1
C34 C 1.067(3) 1.0893(11) 0.4963(19) 0.067(7) Uani 0.5 1 d D U P B -1
H34 H 1.026935 1.106410 0.536448 0.081 Uiso 0.5 1 calc R U P B -1
C35 C 0.983(3) 1.0530(15) 0.4525(19) 0.079(9) Uani 0.5 1 d D . P B -1
H35A H 0.909396 1.071563 0.454409 0.095 Uiso 0.5 1 calc R U P B -1
H35B H 1.004589 1.045369 0.404473 0.095 Uiso 0.5 1 calc R U P B -1
C36 C 1.120(6) 1.1449(18) 0.466(3) 0.049(6) Uani 0.5 1 d D . P B -1
C37 C 0.851(2) 0.638(2) 0.4818(15) 0.042(4) Uani 0.5 1 d . . P C -1
C38 C 0.879(2) 0.5730(15) 0.5005(15) 0.063(6) Uani 0.5 1 d D . P C -1
H38 H 0.821969 0.552633 0.528951 0.075 Uiso 0.5 1 calc R U P C -1
C39 C 0.919(3) 0.5280(16) 0.4450(15) 0.084(9) Uani 0.5 1 d D . P C -1
H39A H 0.865209 0.495163 0.430923 0.100 Uiso 0.5 1 calc R U P C -1
H39B H 0.948660 0.550112 0.404562 0.100 Uiso 0.5 1 calc R U P C -1
C40 C 1.003(3) 0.5042(12) 0.4959(17) 0.053(5) Uani 0.5 1 d D . P C -1
C41 C 0.991(3) 0.5668(13) 0.5349(17) 0.071(8) Uani 0.5 1 d D . P C -1
H41A H 1.043041 0.600426 0.521253 0.085 Uiso 0.5 1 calc R U P C -1
H41B H 0.989681 0.561865 0.585532 0.085 Uiso 0.5 1 calc R U P C -1
C42 C 0.987(2) 0.4435(13) 0.538(2) 0.073(8) Uani 0.5 1 d D . P C -1
H42A H 0.961520 0.451442 0.585172 0.087 Uiso 0.5 1 calc R U P C -1
H42B H 0.942136 0.410761 0.514414 0.087 Uiso 0.5 1 calc R U P C -1
C43 C 1.108(2) 0.4308(13) 0.5340(15) 0.057(6) Uani 0.5 1 d D . P C -1
H43 H 1.140928 0.451962 0.575223 0.068 Uiso 0.5 1 calc R U P C -1
C44 C 1.114(3) 0.4788(16) 0.4764(19) 0.083(10) Uani 0.5 1 d D . P C -1
H44A H 1.115515 0.459185 0.430047 0.100 Uiso 0.5 1 calc R U P C -1
H44B H 1.172451 0.510489 0.482331 0.100 Uiso 0.5 1 calc R U P C -1
C45 C 1.145(3) 0.363(2) 0.5357(16) 0.042(4) Uani 0.5 1 d . . P C -1

loop_
_atom_site_aniso_label
_atom_site_aniso_U_11
_atom_site_aniso_U_22
_atom_site_aniso_U_33
_atom_site_aniso_U_23
_atom_site_aniso_U_13
_atom_site_aniso_U_12
Yb1 0.0359(3) 0.0174(2) 0.0371(3) 0.0032(2) -0.0045(2) -0.0019(2)
Yb2 0.0250(2) 0.0382(3) 0.0326(3) -0.0008(2) 0.0025(2) -0.0040(2)
Yb3 0.0272(3) 0.0294(3) 0.0389(3) -0.0073(2) -0.0029(2) 0.0023(2)
O1 0.047(5) 0.058(6) 0.048(5) 0.018(4) 0.006(4) 0.002(4)
O2 0.049(5) 0.054(6) 0.062(7) 0.013(5) -0.007(4) -0.021(5)
O3 0.045(5) 0.030(5) 0.066(5) 0.011(4) -0.001(4) -0.015(4)
O4 0.072(7) 0.033(5) 0.065(6) 0.000(4) -0.013(5) -0.014(5)
O5 0.085(7) 0.060(6) 0.039(4) 0.016(4) -0.003(4) -0.036(6)
O6 0.037(4) 0.026(4) 0.036(4) 0.000(3) 0.002(3) 0.003(3)
O7 0.050(6) 0.082(8) 0.106(9) 0.013(7) -0.042(7) 0.003(6)
O8 0.110(11) 0.083(10) 0.122(12) 0.021(9) 0.077(10) 0.031(9)
O9 0.033(5) 0.146(11) 0.055(6) 0.031(7) -0.006(5) -0.022(6)
O10 0.028(4) 0.076(7) 0.034(5) 0.004(4) -0.005(4) -0.002(4)
O11 0.154(13) 0.060(7) 0.033(5) -0.008(4) 0.013(5) -0.020(8)
O12 0.029(5) 0.072(6) 0.053(5) -0.022(5) -0.011(4) -0.006(4)
O13 0.090(9) 0.084(7) 0.063(7) -0.044(6) -0.008(6) 0.011(6)
O14 0.098(8) 0.065(7) 0.037(5) -0.002(4) -0.020(5) 0.045(6)
O15 0.038(4) 0.024(4) 0.043(4) -0.007(3) -0.005(3) 0.009(3)
O16 0.067(6) 0.049(6) 0.055(5) -0.022(4) -0.023(4) 0.025(5)
O17 0.054(5) 0.032(5) 0.062(6) -0.014(4) -0.012(4) 0.013(4)
O18 0.040(5) 0.052(5) 0.070(6) -0.012(5) -0.001(4) 0.009(4)
O19 0.041(6) 0.098(9) 0.040(5) -0.009(5) 0.014(4) 0.013(6)
N1 0.040(7) 0.126(13) 0.045(7) 0.009(8) 0.015(6) 0.000(8)
C10 0.076(10) 0.050(6) 0.080(6) 0.016(5) -0.021(6) -0.026(6)
C11 0.077(7) 0.050(4) 0.092(7) 0.008(5) -0.007(6) -0.027(4)
C12 0.099(8) 0.061(6) 0.095(7) 0.007(5) -0.015(6) -0.031(5)
C13 0.082(9) 0.045(4) 0.102(11) 0.005(5) 0.006(6) -0.027(5)
C14 0.088(7) 0.052(5) 0.097(8) 0.004(5) -0.007(6) -0.020(5)
C15 0.108(11) 0.034(5) 0.129(15) -0.005(7) 0.035(10) -0.027(6)
C16 0.073(9) 0.041(5) 0.090(10) 0.003(6) 0.002(7) -0.023(5)
C17 0.113(14) 0.052(6) 0.099(11) 0.000(6) 0.022(9) -0.034(6)
C18 0.067(8) 0.032(5) 0.042(4) 0.003(4) -0.001(4) -0.013(5)
C19 0.031(7) 0.064(9) 0.069(9) 0.014(8) 0.014(7) 0.001(6)
C20 0.059(6) 0.158(15) 0.156(16) 0.046(12) -0.007(9) -0.011(9)
C21 0.063(8) 0.156(15) 0.150(14) 0.056(11) 0.016(8) 0.016(8)
C22 0.054(5) 0.128(12) 0.104(10) 0.019(8) 0.005(6) 0.007(6)
C23 0.057(7) 0.151(13) 0.116(13) 0.039(10) 0.006(7) 0.008(7)
C24 0.066(9) 0.159(13) 0.144(12) -0.025(11) 0.021(8) -0.010(8)
C25 0.062(7) 0.130(13) 0.094(10) 0.024(10) -0.003(7) 0.001(8)
C26 0.034(7) 0.133(14) 0.065(10) 0.014(10) 0.005(7) 0.003(9)
C27 0.066(8) 0.161(14) 0.117(10) -0.004(10) 0.007(7) -0.002(9)
C46 0.066(8) 0.038(5) 0.060(6) -0.021(4) -0.026(5) 0.021(5)
C47 0.068(9) 0.041(5) 0.081(8) -0.022(5) -0.020(7) 0.024(5)
C48 0.106(12) 0.046(6) 0.082(8) -0.013(5) 0.003(8) 0.027(7)
C49 0.079(8) 0.047(4) 0.072(8) -0.022(4) -0.025(6) 0.026(5)
C50 0.099(9) 0.055(5) 0.074(6) -0.017(4) -0.004(6) 0.029(5)
C51 0.078(7) 0.046(6) 0.093(12) -0.017(7) -0.020(7) 0.024(5)
C52 0.080(7) 0.055(5) 0.120(10) -0.031(6) -0.018(6) 0.025(4)
C53 0.075(6) 0.056(5) 0.096(9) -0.025(6) -0.016(6) 0.020(4)
C54 0.046(5) 0.041(5) 0.061(8) -0.003(5) -0.002(5) 0.008(4)
C55 0.039(8) 0.108(14) 0.040(8) 0.000(8) 0.006(6) 0.018(9)
C56 0.043(10) 0.16(2) 0.083(14) -0.006(14) 0.011(9) -0.021(12)
C57 0.086(15) 0.20(3) 0.063(13) 0.061(16) 0.020(11) 0.016(17)
C1 0.057(7) 0.045(7) 0.079(9) 0.021(7) -0.019(6) -0.021(4)
C2 0.042(12) 0.050(8) 0.096(13) 0.032(8) -0.010(10) -0.013(8)
C3 0.08(2) 0.047(8) 0.087(13) 0.029(9) 0.001(11) -0.020(11)
C4 0.034(12) 0.050(7) 0.087(14) 0.030(8) 0.005(11) -0.003(7)
C5 0.074(18) 0.050(9) 0.089(12) 0.030(9) -0.008(12) -0.001(9)
C6 0.035(9) 0.048(10) 0.10(2) 0.029(12) -0.003(12) -0.005(7)
C7 0.028(11) 0.057(9) 0.13(3) 0.050(14) -0.007(12) -0.004(7)
C8 0.034(10) 0.065(11) 0.15(3) 0.065(16) 0.014(13) 0.004(8)
C9 0.057(7) 0.045(7) 0.079(9) 0.021(7) -0.019(6) -0.021(4)
C28 0.055(18) 0.057(6) 0.034(5) -0.007(4) 0.012(6) -0.027(8)
C29 0.014(9) 0.067(7) 0.077(13) 0.021(7) -0.007(9) -0.016(7)
C30 0.111(19) 0.063(11) 0.105(15) 0.003(10) 0.029(15) -0.044(13)
C31 0.050(10) 0.059(8) 0.076(13) 0.020(8) -0.013(9) -0.026(7)
C32 0.041(12) 0.055(9) 0.13(2) 0.013(10) 0.028(13) -0.024(9)
C33 0.069(11) 0.076(11) 0.18(3) 0.046(14) -0.051(15) -0.043(10)
C34 0.063(13) 0.067(8) 0.071(14) 0.016(9) -0.009(10) -0.035(9)
C35 0.085(16) 0.057(11) 0.094(17) 0.025(12) -0.034(14) -0.039(10)
C36 0.055(18) 0.057(6) 0.034(5) -0.007(4) 0.012(6) -0.027(8)
C37 0.057(8) 0.041(5) 0.026(7) -0.006(5) -0.007(6) 0.027(5)
C38 0.078(12) 0.058(6) 0.052(12) 0.014(7) 0.005(10) 0.043(8)
C39 0.113(17) 0.067(13) 0.071(12) -0.011(9) -0.018(12) 0.059(15)
C40 0.066(10) 0.028(8) 0.064(12) 0.003(7) 0.003(8) 0.023(7)
C41 0.093(14) 0.031(9) 0.088(16) -0.004(10) -0.022(12) 0.042(9)
C42 0.082(12) 0.032(9) 0.10(2) 0.020(12) 0.026(13) 0.040(9)
C43 0.075(12) 0.037(7) 0.059(16) -0.009(8) -0.008(11) 0.025(8)
C44 0.085(13) 0.044(13) 0.12(2) 0.026(13) 0.032(14) 0.041(12)
C45 0.057(8) 0.041(5) 0.026(7) -0.006(5) -0.007(6) 0.027(5)

loop_
_atom_type_symbol
_atom_type_description
_atom_type_scat_dispersion_real
_atom_type_scat_dispersion_imag
_atom_type_scat_source
C C 0.0033 0.0016 'International Tables Vol C Tables 4.2.6.8 and 6.1.1.4'
H H 0.0000 0.0000 'International Tables Vol C Tables 4.2.6.8 and 6.1.1.4'
N N 0.0061 0.0033 'International Tables Vol C Tables 4.2.6.8 and 6.1.1.4'
O O 0.0106 0.0060 'International Tables Vol C Tables 4.2.6.8 and 6.1.1.4'
Yb Yb -0.3850 5.5486 'International Tables Vol C Tables 4.2.6.8 and 6.1.1.4'

loop_
_geom_angle_atom_site_label_1
_geom_angle_atom_site_label_2
_geom_angle_atom_site_label_3
_geom_angle
_geom_angle_site_symmetry_1
_geom_angle_site_symmetry_3
_geom_angle_publ_flag
O1 Yb1 O5 78.4(4) . 2_656 ?
O1 Yb1 O6 122.1(3) . 2_656 ?
O1 Yb1 O10 152.7(4) . 1_655 ?
O1 Yb1 O16 132.1(4) . 4_676 ?
O3 Yb1 O1 81.0(4) . . ?
O3 Yb1 O5 99.4(4) . 2_656 ?
O3 Yb1 O6 76.7(3) . 2_656 ?
O3 Yb1 O10 78.2(4) . 1_655 ?
O3 Yb1 O16 144.7(3) . 4_676 ?
O5 Yb1 O6 54.2(3) 2_656 2_656 ?
O10 Yb1 O5 122.3(3) 1_655 2_656 ?
O10 Yb1 O6 69.7(3) 1_655 2_656 ?
O10 Yb1 O16 72.9(4) 1_655 4_676 ?
O16 Yb1 O5 79.9(4) 4_676 2_656 ?
O16 Yb1 O6 74.6(3) 4_676 2_656 ?
O17 Yb1 O1 84.1(4) 3_766 . ?
O17 Yb1 O3 95.2(4) 3_766 . ?
O17 Yb1 O5 155.1(4) 3_766 2_656 ?
O17 Yb1 O6 150.0(3) 3_766 2_656 ?
O17 Yb1 O10 80.4(3) 3_766 1_655 ?
O17 Yb1 O16 99.5(4) 3_766 4_676 ?
O4 Yb2 O6 80.0(3) . 2_656 ?
O4 Yb2 O9 120.4(5) . 1_655 ?
O4 Yb2 O10 75.3(4) . 1_655 ?
O4 Yb2 O11 154.5(4) . . ?
O6 Yb2 O9 105.1(4) 2_656 1_655 ?
O6 Yb2 O10 71.0(3) 2_656 1_655 ?
O6 Yb2 O11 78.1(3) 2_656 . ?
O7 Yb2 O4 80.7(4) . . ?
O7 Yb2 O6 89.7(4) . 2_656 ?
O7 Yb2 O9 155.6(5) . 1_655 ?
O7 Yb2 O10 151.4(4) . 1_655 ?
O7 Yb2 O11 86.3(5) . . ?
O7 Yb2 O13 98.1(5) . . ?
O10 Yb2 O9 53.0(4) 1_655 1_655 ?
O11 Yb2 O9 78.2(5) . 1_655 ?
O11 Yb2 O10 109.2(4) . 1_655 ?
O13 Yb2 O4 81.8(5) . . ?
O13 Yb2 O6 158.7(4) . 2_656 ?
O13 Yb2 O9 75.0(5) . 1_655 ?
O13 Yb2 O10 93.8(4) . 1_655 ?
O13 Yb2 O11 121.9(5) . . ?
O2 Yb3 O8 72.4(4) 4_575 . ?
O2 Yb3 O14 145.9(4) 4_575 . ?
O2 Yb3 O15 91.1(3) 4_575 . ?
O2 Yb3 O18 75.1(4) 4_575 2_655 ?
O2 Yb3 O19 140.2(4) 4_575 . ?
O8 Yb3 O14 75.5(5) . . ?
O8 Yb3 O18 146.5(4) . 2_655 ?
O8 Yb3 O19 140.9(5) . . ?
O12 Yb3 O2 79.6(4) . 4_575 ?
O12 Yb3 O8 88.2(6) . . ?
O12 Yb3 O14 110.7(4) . . ?
O12 Yb3 O15 170.6(3) . . ?
O12 Yb3 O18 93.8(4) . 2_655 ?
O12 Yb3 O19 80.9(4) . . ?
O15 Yb3 O8 90.5(5) . . ?
O15 Yb3 O14 77.9(3) . . ?
O15 Yb3 O18 82.2(3) . 2_655 ?
O15 Yb3 O19 105.8(3) . . ?
O18 Yb3 O14 133.6(4) 2_655 . ?
O18 Yb3 O19 72.1(4) 2_655 . ?
O19 Yb3 O14 73.7(4) . . ?
C1 O1 Yb1 137(3) . . ?
C1 O2 Yb3 141.7(10) . 4_676 ?
C10 O3 Yb1 136.5(10) . . ?
C10 O4 Yb2 135.7(10) . . ?
C18 O5 Yb1 94.0(8) . 2_646 ?
Yb2 O6 Yb1 108.9(3) 2_646 2_646 ?
C18 O6 Yb1 93.3(8) . 2_646 ?
C18 O6 Yb2 155.5(9) . 2_646 ?
C19 O7 Yb2 126.7(13) . . ?
C19 O8 Yb3 136.7(14) . . ?
C26 O9 Yb2 95.6(10) . 1_455 ?
Yb1 O10 Yb2 109.0(4) 1_455 1_455 ?
C26 O10 Yb1 131.7(11) . 1_455 ?
C26 O10 Yb2 93.8(9) . 1_455 ?
C28 O11 Yb2 102.9(19) . . ?
C28 O12 Yb3 152(4) . . ?
C37 O13 Yb2 154.7(16) . . ?
C37 O14 Yb3 108.1(19) . . ?
C46 O15 Yb3 145.7(9) . . ?
C46 O16 Yb1 100.1(8) . 4_575 ?
C54 O17 Yb1 150.9(9) . 3_766 ?
C54 O18 Yb3 132.8(9) . 2_645 ?
C55 O19 Yb3 129.8(10) . . ?
C55 N1 C56 120.3(14) . . ?
C55 N1 C57 122.1(16) . . ?
C57 N1 C56 117.6(15) . . ?
O3 C10 C11 111.5(15) . . ?
O4 C10 O3 127.8(14) . . ?
O4 C10 C11 120.2(15) . . ?
C10 C11 H11 108.5 . . ?
C12 C11 C10 122.9(17) . . ?
C12 C11 H11 108.5 . . ?
C12 C11 C14 89.0(15) . . ?
C14 C11 C10 117.7(16) . . ?
C14 C11 H11 108.5 . . ?
C11 C12 H12A 114.3 . . ?
C11 C12 H12B 114.3 . . ?
C11 C12 C13 86.4(14) . . ?
H12A C12 H12B 111.4 . . ?
C13 C12 H12A 114.3 . . ?
C13 C12 H12B 114.3 . . ?
C14 C13 C12 87.5(13) . . ?
C14 C13 C15 127(2) . . ?
C14 C13 C17 122.8(19) . . ?
C15 C13 C12 118.0(19) . . ?
C15 C13 C17 87.6(13) . . ?
C17 C13 C12 117.9(18) . . ?
C11 C14 H14A 113.9 . . ?
C11 C14 H14B 113.9 . . ?
C13 C14 C11 88.3(15) . . ?
C13 C14 H14A 113.9 . . ?
C13 C14 H14B 113.9 . . ?
H14A C14 H14B 111.1 . . ?
C13 C15 H15A 114.2 . . ?
C13 C15 H15B 114.2 . . ?
C13 C15 C16 86.9(14) . . ?
H15A C15 H15B 111.3 . . ?
C16 C15 H15A 114.2 . . ?
C16 C15 H15B 114.2 . . ?
C15 C16 H16 111.1 . . ?
C17 C16 C15 85.2(14) . . ?
C17 C16 H16 111.1 . . ?
C17 C16 C18 124.2(16) . . ?
C18 C16 C15 111.1(14) . . ?
C18 C16 H16 111.1 . . ?
C13 C17 H17A 113.8 . . ?
C13 C17 H17B 113.8 . . ?
C16 C17 C13 89.3(15) . . ?
C16 C17 H17A 113.8 . . ?
C16 C17 H17B 113.8 . . ?
H17A C17 H17B 111.0 . . ?
O5 C18 C16 120.3(13) . . ?
O6 C18 O5 117.6(12) . . ?
O6 C18 C16 122.1(14) . . ?
O7 C19 O8 126.4(16) . . ?
O7 C19 C20 121(2) . . ?
O8 C19 C20 112(2) . . ?
C19 C20 H20 96.9 . . ?
C19 C20 C21 139(2) . . ?
C19 C20 C23 124(2) . . ?
C21 C20 H20 96.9 . . ?
C21 C20 C23 92.1(13) . . ?
C23 C20 H20 96.9 . . ?
C20 C21 H21A 113.7 . . ?
C20 C21 H21B 113.7 . . ?
C20 C21 C22 89.9(14) . . ?
H21A C21 H21B 110.9 . . ?
C22 C21 H21A 113.7 . . ?
C22 C21 H21B 113.7 . . ?
C21 C22 C23 85.9(13) . . ?
C21 C22 C27 117.4(19) . . ?
C24 C22 C21 128(2) . . ?
C24 C22 C23 120(2) . . ?
C24 C22 C27 88.5(11) . . ?
C27 C22 C23 120(2) . . ?
C20 C23 C22 88.2(14) . . ?
C20 C23 H23A 114.0 . . ?
C20 C23 H23B 114.0 . . ?
C22 C23 H23A 114.0 . . ?
C22 C23 H23B 114.0 . . ?
H23A C23 H23B 111.2 . . ?
C22 C24 H24A 113.6 . . ?
C22 C24 H24B 113.6 . . ?
H24A C24 H24B 110.9 . . ?
C25 C24 C22 90.1(12) . . ?
C25 C24 H24A 113.6 . . ?
C25 C24 H24B 113.6 . . ?
C24 C25 H25 110.3 . . ?
C24 C25 C26 111.6(19) . . ?
C24 C25 C27 89.8(12) . . ?
C26 C25 H25 110.3 . . ?
C26 C25 C27 122.5(18) . . ?
C27 C25 H25 110.3 . . ?
O9 C26 O10 117.6(14) . . ?
O9 C26 C25 125.2(17) . . ?
O10 C26 C25 115.1(17) . . ?
C22 C27 H27A 113.9 . . ?
C22 C27 H27B 113.9 . . ?
C25 C27 C22 88.5(11) . . ?
C25 C27 H27A 113.9 . . ?
C25 C27 H27B 113.9 . . ?
H27A C27 H27B 111.1 . . ?
O15 C46 O16 118.3(12) . . ?
O15 C46 C47 122.5(13) . . ?
O16 C46 C47 119.2(12) . . ?
C46 C47 H47 111.5 . . ?
C46 C47 C50 116.7(14) . . ?
C48 C47 C46 115.5(16) . . ?
C48 C47 H47 111.5 . . ?
C48 C47 C50 88.2(13) . . ?
C50 C47 H47 111.5 . . ?
C47 C48 H48A 113.6 . . ?
C47 C48 H48B 113.6 . . ?
C47 C48 C49 90.4(15) . . ?
H48A C48 H48B 110.9 . . ?
C49 C48 H48A 113.6 . . ?
C49 C48 H48B 113.6 . . ?
C50 C49 C48 86.9(12) . . ?
C50 C49 C53 121.8(15) . . ?
C51 C49 C48 120.0(15) . . ?
C51 C49 C50 121.9(18) . . ?
C51 C49 C53 87.8(12) . . ?
C53 C49 C48 122.4(18) . . ?
C47 C50 H50A 114.0 . . ?
C47 C50 H50B 114.0 . . ?
C49 C50 C47 88.0(13) . . ?
C49 C50 H50A 114.0 . . ?
C49 C50 H50B 114.0 . . ?
H50A C50 H50B 111.2 . . ?
C49 C51 H51A 114.3 . . ?
C49 C51 H51B 114.3 . . ?
H51A C51 H51B 111.4 . . ?
C52 C51 C49 86.4(13) . . ?
C52 C51 H51A 114.3 . . ?
C52 C51 H51B 114.3 . . ?
C51 C52 H52 94.6 . . ?
C53 C52 C51 94.9(14) . . ?
C53 C52 H52 94.6 . . ?
C53 C52 C54 139.4(18) . . ?
C54 C52 C51 123.6(16) . . ?
C54 C52 H52 94.6 . . ?
C49 C53 H53A 113.5 . . ?
C49 C53 H53B 113.5 . . ?
C52 C53 C49 90.8(14) . . ?
C52 C53 H53A 113.5 . . ?
C52 C53 H53B 113.5 . . ?
H53A C53 H53B 110.8 . . ?
O17 C54 O18 126.0(13) . . ?
O17 C54 C52 116.7(14) . . ?
O18 C54 C52 117.3(14) . . ?
O19 C55 N1 122.9(15) . . ?
O19 C55 H55 118.6 . . ?
N1 C55 H55 118.6 . . ?
N1 C56 H56A 109.5 . . ?
N1 C56 H56B 109.5 . . ?
N1 C56 H56C 109.5 . . ?
H56A C56 H56B 109.5 . . ?
H56A C56 H56C 109.5 . . ?
H56B C56 H56C 109.5 . . ?
N1 C57 H57A 109.5 . . ?
N1 C57 H57B 109.5 . . ?
N1 C57 H57C 109.5 . . ?
H57A C57 H57B 109.5 . . ?
H57A C57 H57C 109.5 . . ?
H57B C57 H57C 109.5 . . ?
O1 C1 O2 113(2) . . ?
O1 C1 C2 129(3) . . ?
C2 C1 O2 116(2) . . ?
C1 C2 H2 110.2 . . ?
C1 C2 C3 112(3) . . ?
C1 C2 C5 126(3) . . ?
C3 C2 H2 110.2 . . ?
C3 C2 C5 85.8(16) . . ?
C5 C2 H2 110.2 . . ?
C2 C3 H3A 113.8 . . ?
C2 C3 H3B 113.8 . . ?
H3A C3 H3B 111.1 . . ?
C4 C3 C2 88.9(13) . . ?
C4 C3 H3A 113.8 . . ?
C4 C3 H3B 113.8 . . ?
C3 C4 C5 86.1(15) . . ?
C3 C4 C6 127(3) . . ?
C3 C4 C8 119(2) . . ?
C5 C4 C8 116(3) . . ?
C6 C4 C5 124(2) . . ?
C6 C4 C8 88.7(14) . . ?
C2 C5 H5A 113.9 . . ?
C2 C5 H5B 113.9 . . ?
C4 C5 C2 88.4(13) . . ?
C4 C5 H5A 113.9 . . ?
C4 C5 H5B 113.9 . . ?
H5A C5 H5B 111.1 . . ?
C4 C6 H6A 114.0 . . ?
C4 C6 H6B 114.0 . . ?
H6A C6 H6B 111.2 . . ?
C7 C6 C4 88.2(12) . . ?
C7 C6 H6A 114.0 . . ?
C7 C6 H6B 114.0 . . ?
C6 C7 H7 103.4 . . ?
C6 C7 C8 88.8(16) . . ?
C8 C7 H7 103.4 . . ?
C9 C7 C6 133(3) . . ?
C9 C7 H7 103.4 . . ?
C9 C7 C8 121(3) . . ?
C4 C8 C7 87.1(12) . . ?
C4 C8 H8A 114.1 . . ?
C4 C8 H8B 114.1 . . ?
C7 C8 H8A 114.1 . . ?
C7 C8 H8B 114.1 . . ?
H8A C8 H8B 111.3 . . ?
O11 C28 O12 120(3) . . ?
O11 C28 C29 125(4) . . ?
O12 C28 C29 114(3) . . ?
C28 C29 H29 111.2 . . ?
C28 C29 C30 117(3) . . ?
C28 C29 C32 117(3) . . ?
C30 C29 H29 111.2 . . ?
C30 C29 C32 87.4(16) . . ?
C32 C29 H29 111.2 . . ?
C29 C30 H30A 113.7 . . ?
C29 C30 H30B 113.7 . . ?
C29 C30 C31 89.7(13) . . ?
H30A C30 H30B 111.0 . . ?
C31 C30 H30A 113.7 . . ?
C31 C30 H30B 113.7 . . ?
C30 C31 C32 87.5(15) . . ?
C33 C31 C30 122(3) . . ?
C33 C31 C32 120(3) . . ?
C35 C31 C30 123(3) . . ?
C35 C31 C32 120(3) . . ?
C35 C31 C33 87.8(11) . . ?
C29 C32 H32A 113.9 . . ?
C29 C32 H32B 113.9 . . ?
C31 C32 C29 88.3(13) . . ?
C31 C32 H32A 113.9 . . ?
C31 C32 H32B 113.9 . . ?
H32A C32 H32B 111.1 . . ?
C31 C33 H33A 113.9 . . ?
C31 C33 H33B 113.9 . . ?
H33A C33 H33B 111.1 . . ?
C34 C33 C31 88.5(12) . . ?
C34 C33 H33A 113.9 . . ?
C34 C33 H33B 113.9 . . ?
C33 C34 H34 105.1 . . ?
C33 C34 C35 87.3(12) . . ?
C35 C34 H34 105.1 . . ?
C36 C34 C33 132(4) . . ?
C36 C34 H34 105.1 . . ?
C36 C34 C35 119(4) . . ?
C31 C35 C34 87.8(11) . . ?
C31 C35 H35A 114.0 . . ?
C31 C35 H35B 114.0 . . ?
C34 C35 H35A 114.0 . . ?
C34 C35 H35B 114.0 . . ?
H35A C35 H35B 111.2 . . ?
O13 C37 O14 119(4) . . ?
O13 C37 C38 121(3) . . ?
O14 C37 C38 120(3) . . ?
C37 C38 H38 111.5 . . ?
C37 C38 C39 119(3) . . ?
C37 C38 C41 114(3) . . ?
C39 C38 H38 111.5 . . ?
C39 C38 C41 87.6(12) . . ?
C41 C38 H38 111.5 . . ?
C38 C39 H39A 114.0 . . ?
C38 C39 H39B 114.0 . . ?
H39A C39 H39B 111.2 . . ?
C40 C39 C38 88.1(15) . . ?
C40 C39 H39A 114.0 . . ?
C40 C39 H39B 114.0 . . ?
C39 C40 C41 88.4(12) . . ?
C39 C40 C42 122(3) . . ?
C39 C40 C44 125(3) . . ?
C41 C40 C42 116(3) . . ?
C41 C40 C44 121(3) . . ?
C42 C40 C44 88.2(14) . . ?
C38 C41 H41A 114.1 . . ?
C38 C41 H41B 114.1 . . ?
C40 C41 C38 87.0(14) . . ?
C40 C41 H41A 114.1 . . ?
C40 C41 H41B 114.1 . . ?
H41A C41 H41B 111.3 . . ?
C40 C42 H42A 113.8 . . ?
C40 C42 H42B 113.8 . . ?
H42A C42 H42B 111.0 . . ?
C43 C42 C40 89.0(13) . . ?
C43 C42 H42A 113.8 . . ?
C43 C42 H42B 113.8 . . ?
C42 C43 H43 106.1 . . ?
C44 C43 C42 88.9(15) . . ?
C44 C43 H43 106.1 . . ?
C45 C43 C42 118(3) . . ?
C45 C43 H43 106.1 . . ?
C45 C43 C44 129(3) . . ?
C40 C44 H44A 113.7 . . ?
C40 C44 H44B 113.7 . . ?
C43 C44 C40 89.5(13) . . ?
C43 C44 H44A 113.7 . . ?
C43 C44 H44B 113.7 . . ?
H44A C44 H44B 111.0 . . ?

loop_
_geom_bond_atom_site_label_1
_geom_bond_atom_site_label_2
_geom_bond_distance
_geom_bond_site_symmetry_2
_geom_bond_publ_flag
Yb1 O1 2.208(9) . ?
Yb1 O3 2.208(8) . ?
Yb1 O5 2.350(9) 2_656 ?
Yb1 O6 2.417(8) 2_656 ?
Yb1 O10 2.307(9) 1_655 ?
Yb1 O16 2.308(9) 4_676 ?
Yb1 O17 2.174(9) 3_766 ?
Yb2 O4 2.254(10) . ?
Yb2 O6 2.268(8) 2_656 ?
Yb2 O7 2.188(12) . ?
Yb2 O9 2.403(10) 1_655 ?
Yb2 O10 2.378(8) 1_655 ?
Yb2 O11 2.307(12) . ?
Yb2 O13 2.189(10) . ?
Yb3 O2 2.233(9) 4_575 ?
Yb3 O8 2.256(13) . ?
Yb3 O12 2.225(9) . ?
Yb3 O14 2.322(11) . ?
Yb3 O15 2.247(8) . ?
Yb3 O18 2.271(10) 2_655 ?
Yb3 O19 2.301(9) . ?
O1 C1 1.173(18) . ?
O2 C1 1.50(3) . ?
O3 C10 1.269(19) . ?
O4 C10 1.237(19) . ?
O5 C18 1.314(17) . ?
O6 C18 1.226(15) . ?
O7 C19 1.172(19) . ?
O8 C19 1.27(2) . ?
O9 C26 1.19(2) . ?
O10 C26 1.300(19) . ?
O11 C28 1.16(5) . ?
O12 C28 1.32(5) . ?
O13 C37 1.10(4) . ?
O14 C37 1.36(3) . ?
O15 C46 1.240(15) . ?
O16 C46 1.279(16) . ?
O17 C54 1.246(16) . ?
O18 C54 1.266(17) . ?
O19 C55 1.207(19) . ?
N1 C55 1.349(19) . ?
N1 C56 1.49(2) . ?
N1 C57 1.47(2) . ?
C10 C11 1.52(2) . ?
C11 H11 1.0000 . ?
C11 C12 1.45(2) . ?
C11 C14 1.52(3) . ?
C12 H12A 0.9900 . ?
C12 H12B 0.9900 . ?
C12 C13 1.56(3) . ?
C13 C14 1.45(2) . ?
C13 C15 1.45(2) . ?
C13 C17 1.54(3) . ?
C14 H14A 0.9900 . ?
C14 H14B 0.9900 . ?
C15 H15A 0.9900 . ?
C15 H15B 0.9900 . ?
C15 C16 1.60(3) . ?
C16 H16 1.0000 . ?
C16 C17 1.45(2) . ?
C16 C18 1.502(19) . ?
C17 H17A 0.9900 . ?
C17 H17B 0.9900 . ?
C19 C20 1.42(2) . ?
C20 H20 1.0000 . ?
C20 C21 1.43(3) . ?
C20 C23 1.45(3) . ?
C21 H21A 0.9900 . ?
C21 H21B 0.9900 . ?
C21 C22 1.509(17) . ?
C22 C23 1.535(16) . ?
C22 C24 1.498(17) . ?
C22 C27 1.533(17) . ?
C23 H23A 0.9900 . ?
C23 H23B 0.9900 . ?
C24 H24A 0.9900 . ?
C24 H24B 0.9900 . ?
C24 C25 1.496(17) . ?
C25 H25 1.0000 . ?
C25 C26 1.50(2) . ?
C25 C27 1.502(17) . ?
C27 H27A 0.9900 . ?
C27 H27B 0.9900 . ?
C46 C47 1.505(19) . ?
C47 H47 1.0000 . ?
C47 C48 1.46(3) . ?
C47 C50 1.55(2) . ?
C48 H48A 0.9900 . ?
C48 H48B 0.9900 . ?
C48 C49 1.53(2) . ?
C49 C50 1.51(2) . ?
C49 C51 1.49(2) . ?
C49 C53 1.53(2) . ?
C50 H50A 0.9900 . ?
C50 H50B 0.9900 . ?
C51 H51A 0.9900 . ?
C51 H51B 0.9900 . ?
C51 C52 1.50(2) . ?
C52 H52 1.0000 . ?
C52 C53 1.34(2) . ?
C52 C54 1.46(2) . ?
C53 H53A 0.9900 . ?
C53 H53B 0.9900 . ?
C55 H55 0.9500 . ?
C56 H56A 0.9800 . ?
C56 H56B 0.9800 . ?
C56 H56C 0.9800 . ?
C57 H57A 0.9800 . ?
C57 H57B 0.9800 . ?
C57 H57C 0.9800 . ?
C1 C2 1.42(2) . ?
C2 H2 1.0000 . ?
C2 C3 1.519(19) . ?
C2 C5 1.530(19) . ?
C3 H3A 0.9900 . ?
C3 H3B 0.9900 . ?
C3 C4 1.517(19) . ?
C4 C5 1.521(19) . ?
C4 C6 1.519(18) . ?
C4 C8 1.530(18) . ?
C5 H5A 0.9900 . ?
C5 H5B 0.9900 . ?
C6 H6A 0.9900 . ?
C6 H6B 0.9900 . ?
C6 C7 1.514(18) . ?
C7 H7 1.0000 . ?
C7 C8 1.533(19) . ?
C7 C9 1.44(2) . ?
C8 H8A 0.9900 . ?
C8 H8B 0.9900 . ?
C28 C29 1.46(3) . ?
C29 H29 1.0000 . ?
C29 C30 1.513(19) . ?
C29 C32 1.549(18) . ?
C30 H30A 0.9900 . ?
C30 H30B 0.9900 . ?
C30 C31 1.53(2) . ?
C31 C32 1.530(19) . ?
C31 C33 1.524(19) . ?
C31 C35 1.523(19) . ?
C32 H32A 0.9900 . ?
C32 H32B 0.9900 . ?
C33 H33A 0.9900 . ?
C33 H33B 0.9900 . ?
C33 C34 1.520(19) . ?
C34 H34 1.0000 . ?
C34 C35 1.542(18) . ?
C34 C36 1.46(3) . ?
C35 H35A 0.9900 . ?
C35 H35B 0.9900 . ?
C37 C38 1.46(5) . ?
C38 H38 1.0000 . ?
C38 C39 1.517(19) . ?
C38 C41 1.542(19) . ?
C39 H39A 0.9900 . ?
C39 H39B 0.9900 . ?
C39 C40 1.516(18) . ?
C40 C41 1.521(19) . ?
C40 C42 1.523(19) . ?
C40 C44 1.525(19) . ?
C41 H41A 0.9900 . ?
C41 H41B 0.9900 . ?
C42 H42A 0.9900 . ?
C42 H42B 0.9900 . ?
C42 C43 1.523(19) . ?
C43 H43 1.0000 . ?
C43 C44 1.507(19) . ?
C43 C45 1.49(5) . ?
C44 H44A 0.9900 . ?
C44 H44B 0.9900 . ?

loop_
_geom_torsion_atom_site_label_1
_geom_torsion_atom_site_label_2
_geom_torsion_atom_site_label_3
_geom_torsion_atom_site_label_4
_geom_torsion
_geom_torsion_site_symmetry_1
_geom_torsion_site_symmetry_2
_geom_torsion_site_symmetry_3
_geom_torsion_site_symmetry_4
_geom_torsion_publ_flag
Yb1 O1 C1 O2 64(7) . . . . ?
Yb1 O1 C1 C2 -132(5) . . . . ?
Yb1 O3 C10 O4 -15(3) . . . . ?
Yb1 O3 C10 C11 173.4(11) . . . . ?
Yb1 O5 C18 O6 9.3(15) 2_646 . . . ?
Yb1 O5 C18 C16 -169.6(13) 2_646 . . . ?
Yb1 O6 C18 O5 -9.1(14) 2_646 . . . ?
Yb1 O6 C18 C16 169.9(14) 2_646 . . . ?
Yb1 O10 C26 O9 -119.5(18) 1_455 . . . ?
Yb1 O10 C26 C25 76(2) 1_455 . . . ?
Yb1 O16 C46 O15 -5.0(18) 4_575 . . . ?
Yb1 O16 C46 C47 178.7(14) 4_575 . . . ?
Yb1 O17 C54 O18 13(3) 3_766 . . . ?
Yb1 O17 C54 C52 -167.6(17) 3_766 . . . ?
Yb2 O4 C10 O3 5(3) . . . . ?
Yb2 O4 C10 C11 175.5(12) . . . . ?
Yb2 O6 C18 O5 -164.3(14) 2_646 . . . ?
Yb2 O6 C18 C16 15(3) 2_646 . . . ?
Yb2 O7 C19 O8 -16(3) . . . . ?
Yb2 O7 C19 C20 166.4(16) . . . . ?
Yb2 O9 C26 O10 0(2) 1_455 . . . ?
Yb2 O9 C26 C25 163(2) 1_455 . . . ?
Yb2 O10 C26 O9 0(2) 1_455 . . . ?
Yb2 O10 C26 C25 -164.6(16) 1_455 . . . ?
Yb2 O11 C28 O12 -2(7) . . . . ?
Yb2 O11 C28 C29 -169(6) . . . . ?
Yb2 O13 C37 O14 107(5) . . . . ?
Yb2 O13 C37 C38 -74(5) . . . . ?
Yb3 O2 C1 O1 -4(9) 4_676 . . . ?
Yb3 O2 C1 C2 -170(2) 4_676 . . . ?
Yb3 O8 C19 O7 -44(3) . . . . ?
Yb3 O8 C19 C20 133.5(19) . . . . ?
Yb3 O12 C28 O11 123(6) . . . . ?
Yb3 O12 C28 C29 -69(7) . . . . ?
Yb3 O14 C37 O13 -4(2) . . . . ?
Yb3 O14 C37 C38 177.5(16) . . . . ?
Yb3 O15 C46 O16 -151.2(12) . . . . ?
Yb3 O15 C46 C47 25(3) . . . . ?
Yb3 O18 C54 O17 -27(2) 2_645 . . . ?
Yb3 O18 C54 C52 152.8(14) 2_645 . . . ?
Yb3 O19 C55 N1 -138.8(14) . . . . ?
O1 C1 C2 C3 112(7) . . . . ?
O1 C1 C2 C5 -147(6) . . . . ?
O2 C1 C2 C3 -85(5) . . . . ?
O2 C1 C2 C5 16(7) . . . . ?
O3 C10 C11 C12 -166.1(19) . . . . ?
O3 C10 C11 C14 -58(2) . . . . ?
O4 C10 C11 C12 22(3) . . . . ?
O4 C10 C11 C14 130(2) . . . . ?
O7 C19 C20 C21 132(4) . . . . ?
O7 C19 C20 C23 -80(4) . . . . ?
O8 C19 C20 C21 -46(5) . . . . ?
O8 C19 C20 C23 102(3) . . . . ?
O11 C28 C29 C30 0(9) . . . . ?
O11 C28 C29 C32 101(7) . . . . ?
O12 C28 C29 C30 -168(5) . . . . ?
O12 C28 C29 C32 -66(7) . . . . ?
O13 C37 C38 C39 -140(3) . . . . ?
O13 C37 C38 C41 -39(3) . . . . ?
O14 C37 C38 C39 39(3) . . . . ?
O14 C37 C38 C41 140(3) . . . . ?
O15 C46 C47 C48 92(2) . . . . ?
O15 C46 C47 C50 -165.9(17) . . . . ?
O16 C46 C47 C48 -91(2) . . . . ?
O16 C46 C47 C50 10(3) . . . . ?
C10 C11 C12 C13 144(2) . . . . ?
C10 C11 C14 C13 -150.5(18) . . . . ?
C11 C12 C13 C14 -22.6(17) . . . . ?
C11 C12 C13 C15 108(2) . . . . ?
C11 C12 C13 C17 -148.8(18) . . . . ?
C12 C11 C14 C13 -23.3(17) . . . . ?
C12 C13 C14 C11 21.6(16) . . . . ?
C12 C13 C15 C16 144.2(18) . . . . ?
C12 C13 C17 C16 -146.9(17) . . . . ?
C13 C15 C16 C17 -25.3(17) . . . . ?
C13 C15 C16 C18 -150.1(16) . . . . ?
C14 C11 C12 C13 21.5(16) . . . . ?
C14 C13 C15 C16 -106(2) . . . . ?
C14 C13 C17 C16 107(2) . . . . ?
C15 C13 C14 C11 -102(2) . . . . ?
C15 C13 C17 C16 -26.3(18) . . . . ?
C15 C16 C17 C13 23.7(16) . . . . ?
C15 C16 C18 O5 85(2) . . . . ?
C15 C16 C18 O6 -94(2) . . . . ?
C17 C13 C14 C11 143.5(19) . . . . ?
C17 C13 C15 C16 23.7(16) . . . . ?
C17 C16 C18 O5 -14(3) . . . . ?
C17 C16 C18 O6 167.0(18) . . . . ?
C18 C16 C17 C13 136.0(18) . . . . ?
C19 C20 C21 C22 170(4) . . . . ?
C19 C20 C23 C22 -175(3) . . . . ?
C20 C21 C22 C23 -15(2) . . . . ?
C20 C21 C22 C24 111(3) . . . . ?
C20 C21 C22 C27 -137(2) . . . . ?
C21 C20 C23 C22 -15(2) . . . . ?
C21 C22 C23 C20 15(2) . . . . ?
C21 C22 C24 C25 138(2) . . . . ?
C21 C22 C27 C25 -146(2) . . . . ?
C22 C24 C25 C26 -138.7(17) . . . . ?
C22 C24 C25 C27 -13(2) . . . . ?
C23 C20 C21 C22 16(2) . . . . ?
C23 C22 C24 C25 -111(2) . . . . ?
C23 C22 C27 C25 112(2) . . . . ?
C24 C22 C23 C20 -118(2) . . . . ?
C24 C22 C27 C25 -13(2) . . . . ?
C24 C25 C26 O9 81(3) . . . . ?
C24 C25 C26 O10 -116(2) . . . . ?
C24 C25 C27 C22 13(2) . . . . ?
C26 C25 C27 C22 129(2) . . . . ?
C27 C22 C23 C20 134(2) . . . . ?
C27 C22 C24 C25 13(2) . . . . ?
C27 C25 C26 O9 -24(4) . . . . ?
C27 C25 C26 O10 140(2) . . . . ?
C46 C47 C48 C49 138.1(14) . . . . ?
C46 C47 C50 C49 -137.3(17) . . . . ?
C47 C48 C49 C50 -19.7(15) . . . . ?
C47 C48 C49 C51 105.8(19) . . . . ?
C47 C48 C49 C53 -145.9(16) . . . . ?
C48 C47 C50 C49 -19.5(14) . . . . ?
C48 C49 C50 C47 18.5(14) . . . . ?
C48 C49 C51 C52 125(2) . . . . ?
C48 C49 C53 C52 -123.0(19) . . . . ?
C49 C51 C52 C53 1.7(19) . . . . ?
C49 C51 C52 C54 168(2) . . . . ?
C50 C47 C48 C49 19.2(14) . . . . ?
C50 C49 C51 C52 -128.2(18) . . . . ?
C50 C49 C53 C52 128(2) . . . . ?
C51 C49 C50 C47 -105.3(16) . . . . ?
C51 C49 C53 C52 1.7(19) . . . . ?
C51 C52 C53 C49 -1.7(19) . . . . ?
C51 C52 C54 O17 19(3) . . . . ?
C51 C52 C54 O18 -161.5(19) . . . . ?
C53 C49 C50 C47 145.2(17) . . . . ?
C53 C49 C51 C52 -1.5(17) . . . . ?
C53 C52 C54 O17 178(3) . . . . ?
C53 C52 C54 O18 -3(4) . . . . ?
C54 C52 C53 C49 -164(3) . . . . ?
C56 N1 C55 O19 178.8(18) . . . . ?
C57 N1 C55 O19 1(3) . . . . ?
C1 C2 C3 C4 152(3) . . . . ?
C1 C2 C5 C4 -138(4) . . . . ?
C2 C3 C4 C5 -25(2) . . . . ?
C2 C3 C4 C6 -155(2) . . . . ?
C2 C3 C4 C8 93(3) . . . . ?
C3 C2 C5 C4 -24(2) . . . . ?
C3 C4 C5 C2 24(2) . . . . ?
C3 C4 C6 C7 -105(3) . . . . ?
C3 C4 C8 C7 112(3) . . . . ?
C4 C6 C7 C8 -20(3) . . . . ?
C4 C6 C7 C9 -154(4) . . . . ?
C5 C2 C3 C4 25(2) . . . . ?
C5 C4 C6 C7 142(3) . . . . ?
C5 C4 C8 C7 -148(3) . . . . ?
C6 C4 C5 C2 157(3) . . . . ?
C6 C4 C8 C7 -20(3) . . . . ?
C6 C7 C8 C4 20(3) . . . . ?
C8 C4 C5 C2 -96(3) . . . . ?
C8 C4 C6 C7 20(3) . . . . ?
C9 C7 C8 C4 161(3) . . . . ?
C28 C29 C30 C31 139(4) . . . . ?
C28 C29 C32 C31 -139(4) . . . . ?
C29 C30 C31 C32 -20(3) . . . . ?
C29 C30 C31 C33 -145(3) . . . . ?
C29 C30 C31 C35 104(3) . . . . ?
C30 C29 C32 C31 -20(3) . . . . ?
C30 C31 C32 C29 20(3) . . . . ?
C30 C31 C33 C34 -106(4) . . . . ?
C30 C31 C35 C34 106(3) . . . . ?
C31 C33 C34 C35 -22(3) . . . . ?
C31 C33 C34 C36 -149(4) . . . . ?
C32 C29 C30 C31 20(3) . . . . ?
C32 C31 C33 C34 146(3) . . . . ?
C32 C31 C35 C34 -146(3) . . . . ?
C33 C31 C32 C29 146(3) . . . . ?
C33 C31 C35 C34 -22(3) . . . . ?
C33 C34 C35 C31 22(3) . . . . ?
C35 C31 C32 C29 -107(3) . . . . ?
C35 C31 C33 C34 22(3) . . . . ?
C36 C34 C35 C31 160(4) . . . . ?
C37 C38 C39 C40 138(3) . . . . ?
C37 C38 C41 C40 -143(3) . . . . ?
C38 C39 C40 C41 -23(3) . . . . ?
C38 C39 C40 C42 97(3) . . . . ?
C38 C39 C40 C44 -150(3) . . . . ?
C39 C38 C41 C40 -22(3) . . . . ?
C39 C40 C41 C38 22(3) . . . . ?
C39 C40 C42 C43 146(3) . . . . ?
C39 C40 C44 C43 -144(3) . . . . ?
C40 C42 C43 C44 -16(3) . . . . ?
C40 C42 C43 C45 -151(3) . . . . ?
C41 C38 C39 C40 22(3) . . . . ?
C41 C40 C42 C43 -108(3) . . . . ?
C41 C40 C44 C43 104(3) . . . . ?
C42 C40 C41 C38 -103(3) . . . . ?
C42 C40 C44 C43 -16(3) . . . . ?
C42 C43 C44 C40 16(3) . . . . ?
C44 C40 C41 C38 153(3) . . . . ?
C44 C40 C42 C43 16(3) . . . . ?
C45 C43 C44 C40 142(3) . . . . ?

loop_
_smtbx_masks_void_nr
_smtbx_masks_void_average_x
_smtbx_masks_void_average_y
_smtbx_masks_void_average_z
_smtbx_masks_void_volume
_smtbx_masks_void_count_electrons
_smtbx_masks_void_content
1 0.000 0.000 0.000 181.7 38.4 '1 DMF'
2 0.021 0.373 0.774 43.9 6.9 '0.75 H2O'
3 -0.021 0.627 0.226 43.9 5.6 '0.75 H2O'
4 0.500 0.500 0.500 181.7 38.4 '1 DMF'
5 0.479 0.873 0.726 43.9 7.1 '0.75 H2O'
6 0.521 0.127 0.274 43.9 5.6 '0.75 H2O'
